data_1544216
loop_
_publ_author_name
'Dziuk, B\/la\.zej'
'O\'smia\/lowski, Borys'
'Zarychta, Bartosz'
'Ejsmont, Krzysztof'

_publ_section_title
;
 2-Methyl-<i>N</i>-(pyrazin-2-yl)propanamide--1,2,4,5-tetrafluoro-3,6-diiodobenzene
 (2/1)
;
_journal_coeditor_code BT4027
_journal_issue 9
_journal_name_full IUCrData
_journal_page_first x161466
_journal_paper_doi 10.1107/S2414314616014668
_journal_volume 1
_journal_year 2016
_chemical_formula_iupac 'C8 H11 N3 O , 0.5 C6 F4 I2'
_chemical_formula_moiety 'C8 H11 N3 O, 0.5(C6 F4 I2)'
_chemical_formula_sum 'C11 H11 F2 I N3 O'
_chemical_formula_weight 366.13
_chemical_name_systematic '2-Methyl-<i>N</i>-(pyrazin-2-yl)propanamide--1,2,4,5-tetrafluoro-3,6-diiodobenzene (2/1)'
_space_group_crystal_system monoclinic
_space_group_IT_number 14
_space_group_name_Hall '-P 2yn'
_space_group_name_H-M_alt 'P 1 21/n 1'
_symmetry_space_group_name_Hall '-P 2yn'
_symmetry_space_group_name_H-M 'P 1 21/n 1'
_atom_sites_solution_hydrogens geom
_audit_creation_method SHELXL-2013
_cell_angle_alpha 90
_cell_angle_beta 97.857(2)
_cell_angle_gamma 90
_cell_formula_units_Z 4
_cell_length_a 10.6503(2)
_cell_length_b 10.6112(2)
_cell_length_c 11.2086(2)
_cell_measurement_reflns_used 7645
_cell_measurement_temperature 100.00(10)
_cell_measurement_theta_max 25.000
_cell_measurement_theta_min 3.132
_cell_volume 1254.82(4)
_computing_cell_refinement
;
CrysAlisCCD (Oxford Diffraction, 2008)
;
_computing_data_collection
;
CrysAlisCCD (Oxford Diffraction, 2008)
;
_computing_data_reduction
;
CrysAlisCCD (Oxford Diffraction, 2008)
;
_computing_molecular_graphics
;
SHELXTL (Sheldrick, 2008)
;
_computing_publication_material
;
SHELXL2013 (Sheldrick, 2015)
;
_computing_structure_refinement
;
SHELXL2013 (Sheldrick, 2015)
;
_computing_structure_solution
;
SHELXS2013 (Sheldrick, 2008)
;
_diffrn_ambient_temperature 100.00(10)
_diffrn_detector_area_resol_mean '1024 x 1024 with blocks 2 x 2'
_diffrn_measured_fraction_theta_full 0.971
_diffrn_measured_fraction_theta_max 0.998
_diffrn_measurement_device_type 'Oxford Diffraction Xcalibur'
_diffrn_measurement_method \w
_diffrn_radiation_type MoK\a
_diffrn_radiation_wavelength 0.71073
_diffrn_reflns_av_R_equivalents 0.0108
_diffrn_reflns_limit_h_max 9
_diffrn_reflns_limit_h_min -12
_diffrn_reflns_limit_k_max 12
_diffrn_reflns_limit_k_min -12
_diffrn_reflns_limit_l_max 13
_diffrn_reflns_limit_l_min -13
_diffrn_reflns_number 7645
_diffrn_reflns_theta_full 25.242
_diffrn_reflns_theta_max 25.000
_diffrn_reflns_theta_min 3.132
_diffrn_standards_decay_% 0
_diffrn_standards_interval_count 0
_diffrn_standards_interval_time 0
_diffrn_standards_number 0
_exptl_absorpt_coefficient_mu 2.569
_exptl_absorpt_correction_T_max 1.00000
_exptl_absorpt_correction_T_min 0.91159
_exptl_absorpt_correction_type multi-scan
_exptl_absorpt_process_details
;
(CrysAlis RED; Oxford Diffraction, 2008)
;
_exptl_crystal_colour colourless
_exptl_crystal_density_diffrn 1.938
_exptl_crystal_density_method 'not measured'
_exptl_crystal_description plate
_exptl_crystal_F_000 708
_exptl_crystal_size_max 0.03
_exptl_crystal_size_mid 0.02
_exptl_crystal_size_min 0.01
_refine_diff_density_max 0.625
_refine_diff_density_min -0.339
_refine_ls_extinction_method none
_refine_ls_goodness_of_fit_ref 1.019
_refine_ls_hydrogen_treatment constr
_refine_ls_matrix_type full
_refine_ls_number_parameters 217
_refine_ls_number_reflns 2209
_refine_ls_number_restraints 256
_refine_ls_restrained_S_all 1.005
_refine_ls_R_factor_all 0.0160
_refine_ls_R_factor_gt 0.0145
_refine_ls_shift/su_max 0.002
_refine_ls_shift/su_mean 0.000
_refine_ls_structure_factor_coef Fsqd
_refine_ls_weighting_details 'w=1/[\s^2^(Fo^2^)+(0.0188P)^2^+1.2735P] where P=(Fo^2^+2Fc^2^)/3'
_refine_ls_weighting_scheme calc
_refine_ls_wR_factor_gt 0.0359
_refine_ls_wR_factor_ref 0.0363
_reflns_number_gt 2073
_reflns_number_total 2209
_reflns_threshold_expression 'I > 2\s(I)'
_cod_data_source_file bt4027sup1.cif
_cod_data_source_block I
_cod_database_code 1544216
_shelx_space_group_comment
;
The symmetry employed for this shelxl refinement is uniquely defined
by the following loop, which should always be used as a source of
symmetry information in preference to the above space-group names.
They are only intended as comments.
;
_shelxl_version_number .2013

loop_
_space_group_symop_operation_xyz
'x, y, z'
'-x+1/2, y+1/2, -z+1/2'
'-x, -y, -z'
'x-1/2, -y-1/2, z-1/2'

loop_
_atom_site_type_symbol
_atom_site_label
_atom_site_fract_x
_atom_site_fract_y
_atom_site_fract_z
_atom_site_U_iso_or_equiv
_atom_site_adp_type
_atom_site_calc_flag
_atom_site_occupancy
_atom_site_disorder_assembly
_atom_site_disorder_group
I I1 0.94381(2) 0.23915(2) 0.78247(2) 0.01620(6) Uani d 1 . .
F F1 1.07201(16) 0.23859(11) 1.06151(12) 0.0363(4) Uani d 1 . .
F F2 0.89029(14) -0.05718(12) 0.77398(11) 0.0293(3) Uani d 1 . .
N N1 0.66750(18) 0.17037(18) -0.00151(18) 0.0265(4) Uani d 1 . .
N N2 0.61307(16) -0.05394(16) -0.12506(15) 0.0179(4) Uani d 1 . .
C C1 0.6789(2) 0.0598(2) 0.05489(19) 0.0227(5) Uani d 1 . .
C C2 0.6296(2) 0.1675(2) -0.1196(2) 0.0240(5) Uani d 1 . .
H H2A 0.6214 0.2432 -0.1618 0.029 Uiso calc 1 . .
C C3 0.60207(19) 0.05664(19) -0.18178(19) 0.0190(4) Uani d 1 . .
H H3A 0.5755 0.0591 -0.2643 0.023 Uiso calc 1 . .
C C4 0.6516(2) -0.0536(2) -0.00667(18) 0.0204(4) Uani d 1 . .
H H4A 0.6604 -0.1294 0.0352 0.024 Uiso calc 1 . .
N N3A 0.7268(4) 0.0522(4) 0.1841(4) 0.0145(10) Uani d 0.51 A 1
H H3AA 0.7500 0.1233 0.2169 0.017 Uiso calc 0.51 A 1
O O1A 0.7017(4) -0.1154(5) 0.2410(4) 0.0215(10) Uani d 0.51 A 1
C C5A 0.7410(5) -0.0491(6) 0.2620(4) 0.0156(10) Uani d 0.51 A 1
C C6A 0.7550(4) 0.0511(4) 0.3894(4) 0.0182(8) Uani d 0.51 A 1
H H6AA 0.7166 0.1344 0.3734 0.022 Uiso calc 0.51 A 1
C C7A 0.6945(8) -0.0258(8) 0.4767(9) 0.028(2) Uani d 0.51 A 1
H H7AA 0.6988 0.0188 0.5517 0.042 Uiso calc 0.51 A 1
H H7AB 0.7383 -0.1047 0.4897 0.042 Uiso calc 0.51 A 1
H H7AC 0.6074 -0.0410 0.4452 0.042 Uiso calc 0.51 A 1
C C8A 0.8965(5) 0.0535(6) 0.4199(5) 0.0451(13) Uani d 0.51 A 1
H H8AA 0.9196 0.1040 0.4905 0.068 Uiso calc 0.51 A 1
H H8AB 0.9332 0.0888 0.3538 0.068 Uiso calc 0.51 A 1
H H8AC 0.9274 -0.0308 0.4349 0.068 Uiso calc 0.51 A 1
N N3B 0.7097(4) 0.0885(4) 0.1731(4) 0.0140(11) Uani d 0.49 A 2
H H3BA 0.7229 0.1661 0.1934 0.017 Uiso calc 0.49 A 2
O O1B 0.7231(4) -0.1556(4) 0.2297(4) 0.0187(10) Uani d 0.49 A 2
C C5B 0.7207(4) -0.0021(5) 0.2620(4) 0.0121(10) Uani d 0.49 A 2
C C6B 0.7841(4) -0.0153(4) 0.3948(4) 0.0140(8) Uani d 0.49 A 2
H H6BA 0.8511 -0.0793 0.4058 0.017 Uiso calc 0.49 A 2
C C7B 0.6716(7) -0.0435(8) 0.4675(8) 0.0176(16) Uani d 0.49 A 2
H H7BA 0.7041 -0.0554 0.5510 0.026 Uiso calc 0.49 A 2
H H7BB 0.6284 -0.1184 0.4366 0.026 Uiso calc 0.49 A 2
H H7BC 0.6136 0.0262 0.4596 0.026 Uiso calc 0.49 A 2
C C8B 0.8330(4) 0.1179(4) 0.4183(4) 0.0203(9) Uani d 0.49 A 2
H H8BA 0.8771 0.1234 0.4988 0.030 Uiso calc 0.49 A 2
H H8BB 0.7629 0.1756 0.4094 0.030 Uiso calc 0.49 A 2
H H8BC 0.8898 0.1389 0.3618 0.030 Uiso calc 0.49 A 2
C C9 0.97972(18) 0.09653(18) 0.91234(17) 0.0146(4) Uani d 1 . .
C C10 1.0348(2) 0.12112(18) 1.02892(18) 0.0188(4) Uani d 1 . .
C C11 0.94546(19) -0.02697(19) 0.88570(18) 0.0168(4) Uani d 1 . .

loop_
_atom_site_aniso_label
_atom_site_aniso_U_11
_atom_site_aniso_U_22
_atom_site_aniso_U_33
_atom_site_aniso_U_12
_atom_site_aniso_U_13
_atom_site_aniso_U_23
I1 0.02291(8) 0.01364(8) 0.01189(8) 0.00054(5) 0.00183(5) 0.00207(5)
F1 0.0709(11) 0.0135(6) 0.0202(7) -0.0117(6) -0.0093(7) 0.0003(5)
F2 0.0500(8) 0.0209(6) 0.0134(6) -0.0078(6) -0.0085(6) -0.0003(5)
N1 0.0237(10) 0.0266(10) 0.0299(11) -0.0054(8) 0.0066(8) -0.0123(8)
N2 0.0209(9) 0.0187(9) 0.0141(9) -0.0022(7) 0.0026(7) -0.0027(7)
C1 0.0160(10) 0.0363(13) 0.0169(11) -0.0085(9) 0.0063(9) -0.0085(9)
C2 0.0229(11) 0.0191(11) 0.0303(13) -0.0013(9) 0.0053(9) 0.0004(9)
C3 0.0201(11) 0.0228(11) 0.0145(10) 0.0002(8) 0.0044(8) 0.0000(8)
C4 0.0215(11) 0.0249(11) 0.0148(11) -0.0055(9) 0.0028(9) 0.0010(8)
N3A 0.0159(13) 0.0136(13) 0.0136(13) 0.0007(9) 0.0003(9) -0.0022(9)
O1A 0.0263(17) 0.0198(17) 0.0177(15) 0.0012(15) 0.0009(13) 0.0009(14)
C5A 0.0153(13) 0.0164(13) 0.0154(13) 0.0006(10) 0.0026(9) 0.0017(9)
C6A 0.0192(12) 0.0183(12) 0.0171(11) 0.0010(9) 0.0021(9) -0.0007(9)
C7A 0.032(3) 0.027(3) 0.026(3) -0.0028(18) 0.0053(18) 0.0005(16)
C8A 0.0382(19) 0.057(2) 0.039(2) -0.0001(17) 0.0031(16) -0.0132(16)
N3B 0.0150(13) 0.0136(13) 0.0131(13) 0.0009(9) 0.0005(9) -0.0006(9)
O1B 0.0217(16) 0.0184(17) 0.0157(15) 0.0061(14) 0.0018(12) -0.0010(13)
C5B 0.0118(13) 0.0119(13) 0.0127(13) -0.0011(9) 0.0023(9) -0.0007(9)
C6B 0.0146(11) 0.0141(11) 0.0129(11) -0.0001(9) 0.0008(9) 0.0002(9)
C7B 0.018(2) 0.023(2) 0.013(2) -0.0051(16) 0.0037(16) 0.0014(15)
C8B 0.0250(16) 0.0171(15) 0.0173(16) -0.0028(14) -0.0019(14) 0.0003(13)
C9 0.0166(10) 0.0144(10) 0.0131(10) 0.0022(8) 0.0034(8) 0.0028(7)
C10 0.0263(11) 0.0118(9) 0.0180(11) -0.0025(8) 0.0014(9) -0.0015(8)
C11 0.0204(11) 0.0187(10) 0.0106(10) -0.0004(8) -0.0006(8) -0.0013(8)

loop_
_atom_type_symbol
_atom_type_description
_atom_type_scat_dispersion_real
_atom_type_scat_dispersion_imag
_atom_type_scat_source
C C 0.0033 0.0016 'International Tables Vol C Tables 4.2.6.8 and 6.1.1.4'
H H 0.0000 0.0000 'International Tables Vol C Tables 4.2.6.8 and 6.1.1.4'
N N 0.0061 0.0033 'International Tables Vol C Tables 4.2.6.8 and 6.1.1.4'
O O 0.0106 0.0060 'International Tables Vol C Tables 4.2.6.8 and 6.1.1.4'
F F 0.0171 0.0103 'International Tables Vol C Tables 4.2.6.8 and 6.1.1.4'
I I -0.4742 1.8119 'International Tables Vol C Tables 4.2.6.8 and 6.1.1.4'

loop_
_geom_angle_atom_site_label_1
_geom_angle_atom_site_label_2
_geom_angle_atom_site_label_3
_geom_angle_site_symmetry_1
_geom_angle_site_symmetry_3
_geom_angle
C2 N1 C1 . . 116.62(19)
C3 N2 C4 . . 117.87(18)
N1 C1 N3B . . 105.1(3)
N1 C1 C4 . . 121.70(19)
N3B C1 C4 . . 133.0(3)
N1 C1 N3A . . 120.9(2)
C4 C1 N3A . . 117.4(3)
N1 C2 C3 . . 122.5(2)
N1 C2 H2A . . 118.7
C3 C2 H2A . . 118.7
N2 C3 C2 . . 120.77(19)
N2 C3 H3A . . 119.6
C2 C3 H3A . . 119.6
N2 C4 C1 . . 120.5(2)
N2 C4 H4A . . 119.7
C1 C4 H4A . . 119.7
C5A N3A C1 . . 131.2(4)
C5A N3A H3AA . . 114.4
C1 N3A H3AA . . 114.4
O1A C5A N3A . . 118.0(6)
O1A C5A C6A . . 135.7(6)
N3A C5A C6A . . 91.8(4)
C7A C6A C8A . . 111.8(5)
C7A C6A C5A . . 101.9(5)
C8A C6A C5A . . 99.5(4)
C7A C6A H6AA . . 114.1
C8A C6A H6AA . . 114.1
C5A C6A H6AA . . 114.1
C6A C7A H7AA . . 109.5
C6A C7A H7AB . . 109.5
H7AA C7A H7AB . . 109.5
C6A C7A H7AC . . 109.5
H7AA C7A H7AC . . 109.5
H7AB C7A H7AC . . 109.5
C6A C8A H8AA . . 109.5
C6A C8A H8AB . . 109.5
H8AA C8A H8AB . . 109.5
C6A C8A H8AC . . 109.5
H8AA C8A H8AC . . 109.5
H8AB C8A H8AC . . 109.5
C1 N3B C5B . . 122.3(4)
C1 N3B H3BA . . 118.8
C5B N3B H3BA . . 118.8
N3B C5B C6B . . 137.6(4)
N3B C5B O1B . . 121.8(4)
C6B C5B O1B . . 95.8(4)
C8B C6B C5B . . 100.2(3)
C8B C6B C7B . . 110.8(5)
C5B C6B C7B . . 104.6(4)
C8B C6B H6BA . . 113.4
C5B C6B H6BA . . 113.4
C7B C6B H6BA . . 113.4
C6B C7B H7BA . . 109.5
C6B C7B H7BB . . 109.5
H7BA C7B H7BB . . 109.5
C6B C7B H7BC . . 109.5
H7BA C7B H7BC . . 109.5
H7BB C7B H7BC . . 109.5
C6B C8B H8BA . . 109.5
C6B C8B H8BB . . 109.5
H8BA C8B H8BB . . 109.5
C6B C8B H8BC . . 109.5
H8BA C8B H8BC . . 109.5
H8BB C8B H8BC . . 109.5
C11 C9 C10 . . 116.65(18)
C11 C9 I1 . . 121.09(14)
C10 C9 I1 . . 122.23(15)
F1 C10 C11 . 3_757 118.16(18)
F1 C10 C9 . . 120.23(18)
C11 C10 C9 3_757 . 121.60(19)
F2 C11 C10 . 3_757 118.57(18)
F2 C11 C9 . . 119.68(17)
C10 C11 C9 3_757 . 121.75(18)

loop_
_geom_bond_atom_site_label_1
_geom_bond_atom_site_label_2
_geom_bond_site_symmetry_2
_geom_bond_distance
I1 C9 . 2.0983(19)
F1 C10 . 1.343(2)
F2 C11 . 1.347(2)
N1 C2 . 1.330(3)
N1 C1 . 1.330(3)
N2 C3 . 1.332(3)
N2 C4 . 1.334(3)
C1 N3B . 1.356(5)
C1 C4 . 1.398(3)
C1 N3A . 1.471(5)
C2 C3 . 1.379(3)
C2 H2A . 0.9300
C3 H3A . 0.9300
C4 H4A . 0.9300
N3A C5A . 1.380(7)
N3A H3AA . 0.8600
O1A C5A . 0.836(6)
C5A C6A . 1.770(7)
C6A C7A . 1.487(10)
C6A C8A . 1.500(7)
C6A H6AA . 0.9800
C7A H7AA . 0.9600
C7A H7AB . 0.9600
C7A H7AC . 0.9600
C8A H8AA . 0.9600
C8A H8AB . 0.9600
C8A H8AC . 0.9600
N3B C5B . 1.378(7)
N3B H3BA . 0.8600
O1B C5B . 1.670(6)
C5B C6B . 1.554(6)
C6B C8B . 1.517(6)
C6B C7B . 1.567(9)
C6B H6BA . 0.9800
C7B H7BA . 0.9600
C7B H7BB . 0.9600
C7B H7BC . 0.9600
C8B H8BA . 0.9600
C8B H8BB . 0.9600
C8B H8BC . 0.9600
C9 C11 . 1.382(3)
C9 C10 . 1.382(3)
C10 C11 3_757 1.379(3)
C11 C10 3_757 1.379(3)

loop_
_geom_hbond_atom_site_label_D
_geom_hbond_atom_site_label_H
_geom_hbond_atom_site_label_A
_geom_hbond_site_symmetry_A
_geom_hbond_distance_DH
_geom_hbond_distance_HA
_geom_hbond_distance_DA
_geom_hbond_angle_DHA
C2 H2A F2 2_655 0.93 2.46 3.388(3) 177.5
C4 H4A O1A . 0.93 2.29 2.831(5) 116.3
C4 H4A O1B . 0.93 2.21 2.867(5) 127.1
C6A H6AA I1 4_565 0.98 3.24 4.035(5) 140.0
N3A H3AA O1A 2_655 0.86 2.85 3.681(6) 163.6
N3B H3BA O1B 2_655 0.86 2.13 2.976(6) 169.8

_cod_database_fobs_code 1544216
